data_7251028
loop_
_publ_author_name
'Capozzi, Maria Annunziata M.'
'Alvarez-Larena, Angel'
'Piniella Febrer, Joan F.'
'Cardellicchio, Cosimo'

_publ_section_title
;
 Comparison between the crystal structures of racemic and enantiopure aryl
 benzyl sulfoxides.
;
_journal_issue 45
_journal_name_full 'RSC advances'
_journal_page_first 37824
_journal_page_last 37832
_journal_paper_doi 10.1039/d5ra06476g
_journal_volume 15
_journal_year 2025
_chemical_formula_sum 'C13 H5 Cl2 F5 O S'
_chemical_formula_weight 375.13
_space_group_crystal_system monoclinic
_space_group_IT_number 14
_space_group_name_Hall '-P 2yn'
_space_group_name_H-M_alt 'P 1 21/n 1'
_atom_sites_solution_hydrogens geom
_atom_sites_solution_primary direct
_atom_sites_solution_secondary direct
_audit_creation_method SHELXL-2016/6
_audit_update_record
;
2025-07-23 deposited with the CCDC.	2025-10-01 downloaded from the CCDC.
;
_cell_angle_alpha 90
_cell_angle_beta 96.73(3)
_cell_angle_gamma 90
_cell_formula_units_Z 4
_cell_length_a 7.8924(7)
_cell_length_b 12.8239(11)
_cell_length_c 14.3783(12)
_cell_measurement_reflns_used 1503
_cell_measurement_temperature 296(2)
_cell_measurement_theta_max 19.04
_cell_measurement_theta_min 2.82
_cell_volume 1445.2(2)
_computing_cell_refinement 'SAINT 5.0 (Bruker)'
_computing_data_collection 'SMART 5.6 (Bruker)'
_computing_data_reduction 'SAINT 5.0 (Bruker)'
_computing_structure_refinement 'SHELXL-2016/6 (Sheldrick, 2016)'
_computing_structure_solution 'SHELXTL-NT 6.1 (Bruker)'
_diffrn_ambient_temperature 296(2)
_diffrn_detector_area_resol_mean 8.13
_diffrn_measured_fraction_theta_full 1.000
_diffrn_measured_fraction_theta_max 0.931
_diffrn_measurement_device_type 'Bruker SMART-APEX diffractometer'
_diffrn_measurement_method '\f and \w scans'
_diffrn_radiation_type MoK\a
_diffrn_radiation_wavelength 0.71073
_diffrn_reflns_av_R_equivalents 0.0471
_diffrn_reflns_av_unetI/netI 0.0484
_diffrn_reflns_Laue_measured_fraction_full 1.000
_diffrn_reflns_Laue_measured_fraction_max 0.931
_diffrn_reflns_limit_h_max 10
_diffrn_reflns_limit_h_min -10
_diffrn_reflns_limit_k_max 16
_diffrn_reflns_limit_k_min -17
_diffrn_reflns_limit_l_max 18
_diffrn_reflns_limit_l_min -18
_diffrn_reflns_number 11368
_diffrn_reflns_point_group_measured_fraction_full 1.000
_diffrn_reflns_point_group_measured_fraction_max 0.931
_diffrn_reflns_theta_full 25.000
_diffrn_reflns_theta_max 28.762
_diffrn_reflns_theta_min 2.135
_diffrn_source 'sealed X-ray tube'
_exptl_absorpt_coefficient_mu 0.645
_exptl_absorpt_correction_T_max 1
_exptl_absorpt_correction_T_min 0.788
_exptl_absorpt_correction_type multi-scan
_exptl_absorpt_process_details 'SADABS, 2.05'
_exptl_crystal_colour colourless
_exptl_crystal_density_diffrn 1.724
_exptl_crystal_description prism
_exptl_crystal_F_000 744
_exptl_crystal_size_max 0.270
_exptl_crystal_size_mid 0.140
_exptl_crystal_size_min 0.040
_refine_diff_density_max 0.243
_refine_diff_density_min -0.268
_refine_diff_density_rms 0.047
_refine_ls_extinction_method none
_refine_ls_goodness_of_fit_ref 1.017
_refine_ls_hydrogen_treatment constr
_refine_ls_matrix_type full
_refine_ls_number_parameters 199
_refine_ls_number_reflns 3507
_refine_ls_number_restraints 0
_refine_ls_restrained_S_all 1.017
_refine_ls_R_factor_all 0.1099
_refine_ls_R_factor_gt 0.0519
_refine_ls_shift/su_max 0.001
_refine_ls_shift/su_mean 0.000
_refine_ls_structure_factor_coef Fsqd
_refine_ls_weighting_details 'w=1/[\s^2^(Fo^2^)+(0.0532P)^2^+0.1713P] where P=(Fo^2^+2Fc^2^)/3'
_refine_ls_weighting_scheme calc
_refine_ls_wR_factor_gt 0.1124
_refine_ls_wR_factor_ref 0.1339
_reflns_Friedel_coverage 0.000
_reflns_number_gt 1895
_reflns_number_total 3507
_reflns_threshold_expression 'I > 2\s(I)'
_cod_data_source_file d5ra06476g2.cif
_cod_data_source_block shelx_CCDC1
_cod_original_sg_symbol_H-M 'P 21/n'
_cod_database_code 7251028
_shelx_shelxl_version_number 2016/6
_shelx_space_group_comment
;
The symmetry employed for this shelxl refinement is uniquely defined
by the following loop, which should always be used as a source of
symmetry information in preference to the above space-group names.
They are only intended as comments.
;
_shelx_estimated_absorpt_t_min 0.845
_shelx_estimated_absorpt_t_max 0.975

loop_
_space_group_symop_operation_xyz
'x, y, z'
'-x+1/2, y+1/2, -z+1/2'
'-x, -y, -z'
'x-1/2, -y-1/2, z-1/2'

loop_
_atom_site_label
_atom_site_type_symbol
_atom_site_fract_x
_atom_site_fract_y
_atom_site_fract_z
_atom_site_U_iso_or_equiv
_atom_site_adp_type
_atom_site_occupancy
_atom_site_site_symmetry_order
_atom_site_calc_flag
_atom_site_refinement_flags_posn
_atom_site_refinement_flags_adp
_atom_site_refinement_flags_occupancy
_atom_site_disorder_assembly
_atom_site_disorder_group
S2 S 1.03217(10) 0.51861(6) 0.37288(6) 0.0583(2) Uani 1 1 d . . . . .
Cl22 Cl 0.65488(11) 0.49832(7) 0.42601(6) 0.0713(3) Uani 1 1 d . . . . .
Cl24 Cl 0.39676(15) 0.59481(9) 0.07658(7) 0.1095(4) Uani 1 1 d . . . . .
C21 C 0.8499(4) 0.5385(2) 0.2882(2) 0.0480(6) Uani 1 1 d . . . . .
C22 C 0.6853(4) 0.5310(2) 0.3124(2) 0.0495(7) Uani 1 1 d . . . . .
O2 O 1.1821(3) 0.54978(17) 0.32635(18) 0.0751(7) Uani 1 1 d . . . . .
C11 C 1.0619(4) 0.3332(2) 0.2795(2) 0.0553(7) Uani 1 1 d . . . . .
C26 C 0.8732(4) 0.5652(2) 0.1980(2) 0.0616(8) Uani 1 1 d . . . . .
H26 H 0.982824 0.571990 0.181080 0.074 Uiso 1 1 calc R U . . .
F12 F 0.7698(2) 0.31508(14) 0.23115(18) 0.0953(7) Uani 1 1 d . . . . .
C23 C 0.5453(4) 0.5474(2) 0.2484(2) 0.0581(8) Uani 1 1 d . . . . .
H23 H 0.435443 0.541824 0.265276 0.070 Uiso 1 1 calc R U . . .
F13 F 0.8283(4) 0.25523(18) 0.05942(18) 0.1391(12) Uani 1 1 d . . . . .
F16 F 1.3584(2) 0.33668(16) 0.32046(19) 0.1042(8) Uani 1 1 d . . . . .
C24 C 0.5723(5) 0.5724(2) 0.1585(2) 0.0657(9) Uani 1 1 d . . . . .
C25 C 0.7327(5) 0.5818(2) 0.1322(2) 0.0718(9) Uani 1 1 d . . . . .
H25 H 0.747374 0.599164 0.070852 0.086 Uiso 1 1 calc R U . . .
C12 C 0.9320(4) 0.3088(2) 0.2109(3) 0.0642(9) Uani 1 1 d . . . . .
C1 C 1.0306(4) 0.3748(2) 0.3722(2) 0.0647(8) Uani 1 1 d . . . . .
H1A H 1.117993 0.349077 0.419710 0.078 Uiso 1 1 calc R U . . .
H1B H 0.921032 0.349983 0.387373 0.078 Uiso 1 1 calc R U . . .
C16 C 1.2258(5) 0.3206(2) 0.2561(3) 0.0705(9) Uani 1 1 d . . . . .
C13 C 0.9615(6) 0.2777(3) 0.1226(3) 0.0847(12) Uani 1 1 d . . . . .
C14 C 1.1262(8) 0.2678(3) 0.1034(3) 0.0941(14) Uani 1 1 d . . . . .
F15 F 1.4186(4) 0.27799(19) 0.1486(2) 0.1432(12) Uani 1 1 d . . . . .
F14 F 1.1548(5) 0.2364(2) 0.01731(19) 0.1557(13) Uani 1 1 d . . . . .
C15 C 1.2578(6) 0.2889(3) 0.1692(4) 0.0890(12) Uani 1 1 d . . . . .

loop_
_atom_site_aniso_label
_atom_site_aniso_U_11
_atom_site_aniso_U_22
_atom_site_aniso_U_33
_atom_site_aniso_U_23
_atom_site_aniso_U_13
_atom_site_aniso_U_12
S2 0.0473(4) 0.0617(5) 0.0649(5) -0.0082(4) 0.0022(4) -0.0026(4)
Cl22 0.0625(5) 0.0968(7) 0.0573(5) 0.0076(4) 0.0186(4) -0.0064(4)
Cl24 0.1176(9) 0.1125(8) 0.0859(7) -0.0149(6) -0.0412(6) 0.0413(7)
C21 0.0501(16) 0.0468(15) 0.0481(16) -0.0006(13) 0.0097(13) -0.0017(13)
C22 0.0485(16) 0.0496(16) 0.0510(16) -0.0023(13) 0.0076(13) -0.0004(13)
O2 0.0455(12) 0.0721(14) 0.1096(18) -0.0086(13) 0.0174(12) -0.0073(11)
C11 0.0515(18) 0.0462(16) 0.066(2) 0.0015(14) -0.0037(15) -0.0003(13)
C26 0.066(2) 0.0602(18) 0.061(2) 0.0022(16) 0.0192(17) -0.0024(16)
F12 0.0542(12) 0.0724(12) 0.152(2) -0.0144(12) -0.0192(12) -0.0022(9)
C23 0.0505(18) 0.0559(18) 0.068(2) -0.0062(16) 0.0055(15) 0.0049(14)
F13 0.198(3) 0.0862(16) 0.1098(18) -0.0158(13) -0.082(2) 0.0149(16)
F16 0.0534(12) 0.0893(14) 0.162(2) -0.0240(14) -0.0201(13) 0.0040(10)
C24 0.076(2) 0.0561(19) 0.061(2) -0.0061(16) -0.0109(18) 0.0139(17)
C25 0.103(3) 0.063(2) 0.0502(19) 0.0047(16) 0.012(2) 0.0052(19)
C12 0.058(2) 0.0446(17) 0.084(2) 0.0026(16) -0.0149(18) 0.0015(14)
C1 0.065(2) 0.0649(19) 0.061(2) 0.0078(16) -0.0034(16) 0.0056(16)
C16 0.065(2) 0.0525(19) 0.093(3) -0.0029(18) 0.004(2) 0.0009(16)
C13 0.121(4) 0.053(2) 0.071(3) -0.0024(18) -0.029(3) 0.009(2)
C14 0.157(5) 0.056(2) 0.074(3) -0.001(2) 0.034(3) 0.002(3)
F15 0.126(2) 0.0965(17) 0.227(3) -0.0258(19) 0.106(2) -0.0145(15)
F14 0.293(4) 0.0950(18) 0.0906(18) -0.0105(14) 0.069(2) -0.007(2)
C15 0.086(3) 0.055(2) 0.133(4) -0.002(2) 0.044(3) -0.001(2)

loop_
_atom_type_symbol
_atom_type_description
_atom_type_scat_dispersion_real
_atom_type_scat_dispersion_imag
_atom_type_scat_source
C C 0.0033 0.0016 'International Tables Vol C Tables 4.2.6.8 and 6.1.1.4'
H H 0.0000 0.0000 'International Tables Vol C Tables 4.2.6.8 and 6.1.1.4'
O O 0.0106 0.0060 'International Tables Vol C Tables 4.2.6.8 and 6.1.1.4'
F F 0.0171 0.0103 'International Tables Vol C Tables 4.2.6.8 and 6.1.1.4'
S S 0.1246 0.1234 'International Tables Vol C Tables 4.2.6.8 and 6.1.1.4'
Cl Cl 0.1484 0.1585 'International Tables Vol C Tables 4.2.6.8 and 6.1.1.4'

loop_
_geom_angle_atom_site_label_1
_geom_angle_atom_site_label_2
_geom_angle_atom_site_label_3
_geom_angle
_geom_angle_site_symmetry_1
_geom_angle_site_symmetry_3
_geom_angle_publ_flag
O2 S2 C21 105.96(14) . . ?
O2 S2 C1 105.82(14) . . ?
C21 S2 C1 97.73(13) . . ?
C26 C21 C22 119.1(3) . . ?
C26 C21 S2 119.4(2) . . ?
C22 C21 S2 121.4(2) . . ?
C23 C22 C21 121.8(3) . . ?
C23 C22 Cl22 118.8(2) . . ?
C21 C22 Cl22 119.4(2) . . ?
C12 C11 C16 116.0(3) . . ?
C12 C11 C1 122.6(3) . . ?
C16 C11 C1 121.3(3) . . ?
C21 C26 C25 119.8(3) . . ?
C21 C26 H26 120.1 . . ?
C25 C26 H26 120.1 . . ?
C22 C23 C24 117.8(3) . . ?
C22 C23 H23 121.1 . . ?
C24 C23 H23 121.1 . . ?
C25 C24 C23 122.1(3) . . ?
C25 C24 Cl24 119.3(3) . . ?
C23 C24 Cl24 118.6(3) . . ?
C24 C25 C26 119.3(3) . . ?
C24 C25 H25 120.4 . . ?
C26 C25 H25 120.4 . . ?
F12 C12 C11 118.6(3) . . ?
F12 C12 C13 119.0(3) . . ?
C11 C12 C13 122.4(4) . . ?
C11 C1 S2 111.3(2) . . ?
C11 C1 H1A 109.4 . . ?
S2 C1 H1A 109.4 . . ?
C11 C1 H1B 109.4 . . ?
S2 C1 H1B 109.4 . . ?
H1A C1 H1B 108.0 . . ?
F16 C16 C15 117.9(4) . . ?
F16 C16 C11 119.6(3) . . ?
C15 C16 C11 122.4(4) . . ?
F13 C13 C14 122.2(4) . . ?
F13 C13 C12 118.9(5) . . ?
C14 C13 C12 118.8(4) . . ?
F14 C14 C15 120.5(5) . . ?
F14 C14 C13 118.7(5) . . ?
C15 C14 C13 120.8(4) . . ?
F15 C15 C14 119.6(5) . . ?
F15 C15 C16 120.9(5) . . ?
C14 C15 C16 119.5(4) . . ?

loop_
_geom_bond_atom_site_label_1
_geom_bond_atom_site_label_2
_geom_bond_distance
_geom_bond_site_symmetry_2
_geom_bond_publ_flag
S2 O2 1.481(2) . ?
S2 C21 1.791(3) . ?
S2 C1 1.845(3) . ?
Cl22 C22 1.731(3) . ?
Cl24 C24 1.734(3) . ?
C21 C26 1.374(4) . ?
C21 C22 1.387(4) . ?
C22 C23 1.369(4) . ?
C11 C12 1.373(4) . ?
C11 C16 1.384(5) . ?
C11 C1 1.482(4) . ?
C26 C25 1.387(4) . ?
C26 H26 0.9300 . ?
F12 C12 1.348(4) . ?
C23 C24 1.372(4) . ?
C23 H23 0.9300 . ?
F13 C13 1.338(4) . ?
F16 C16 1.329(4) . ?
C24 C25 1.369(5) . ?
C25 H25 0.9300 . ?
C12 C13 1.376(5) . ?
C1 H1A 0.9700 . ?
C1 H1B 0.9700 . ?
C16 C15 1.365(6) . ?
C13 C14 1.366(6) . ?
C14 F14 1.346(4) . ?
C14 C15 1.348(6) . ?
F15 C15 1.344(4) . ?
